data_4503584
loop_
_publ_author_name
'Thakuria, Ranjit'
'Sarma, Bipul'
'Nangia, Ashwini'

_publ_section_title
;
 Guest Control in the Self-Assembly of H-Shaped Host to Cyclopentanoid
 (5,43) Net
;
_journal_issue 5
_journal_name_full 'Crystal Growth &amp; Design'
_journal_page_first 1471
_journal_paper_doi 10.1021/cg800089v
_journal_volume 8
_journal_year 2008
_chemical_formula_sum 'C34 H32 N2 O8'
_chemical_formula_weight 596.62
_chemical_name_systematic
; 
 ? 
;
_space_group_IT_number 61
_symmetry_cell_setting orthorhombic
_symmetry_space_group_name_Hall '-P 2ac 2ab'
_symmetry_space_group_name_H-M 'P b c a'
_atom_sites_solution_hydrogens geom
_atom_sites_solution_primary direct
_atom_sites_solution_secondary difmap
_audit_creation_method SHELXL-97
_cell_angle_alpha 90.00
_cell_angle_beta 90.00
_cell_angle_gamma 90.00
_cell_formula_units_Z 4
_cell_length_a 14.959(3)
_cell_length_b 9.0758(16)
_cell_length_c 22.131(4)
_cell_measurement_reflns_used 1672
_cell_measurement_temperature 298(2)
_cell_measurement_theta_max 22.93
_cell_measurement_theta_min 2.29
_cell_volume 3004.6(10)
_computing_cell_refinement 'Bruker SMART'
_computing_data_collection 'Bruker SMART'
_computing_data_reduction 'Bruker SAINT'
_computing_molecular_graphics 'Bruker SHELXTL'
_computing_publication_material 'Bruker SHELXTL'
_computing_structure_refinement 'SHELXL-97 (Sheldrick, 1997)'
_computing_structure_solution 'SHELXS-97 (Sheldrick, 1990)'
_diffrn_ambient_temperature 298(2)
_diffrn_measured_fraction_theta_full 1.000
_diffrn_measured_fraction_theta_max 1.000
_diffrn_measurement_device_type 'CCD area detector'
_diffrn_measurement_method 'phi and omega scans'
_diffrn_radiation_monochromator graphite
_diffrn_radiation_source 'fine-focus sealed tube'
_diffrn_radiation_type MoK\a
_diffrn_radiation_wavelength 0.71073
_diffrn_reflns_av_R_equivalents 0.0691
_diffrn_reflns_av_sigmaI/netI 0.0681
_diffrn_reflns_limit_h_max 17
_diffrn_reflns_limit_h_min -16
_diffrn_reflns_limit_k_max 8
_diffrn_reflns_limit_k_min -10
_diffrn_reflns_limit_l_max 24
_diffrn_reflns_limit_l_min -26
_diffrn_reflns_number 9523
_diffrn_reflns_theta_full 24.99
_diffrn_reflns_theta_max 24.99
_diffrn_reflns_theta_min 1.84
_exptl_absorpt_coefficient_mu 0.095
_exptl_absorpt_correction_T_max 0.9925
_exptl_absorpt_correction_T_min 0.9740
_exptl_absorpt_correction_type multi-scan
_exptl_absorpt_process_details 'Bruker AXS SADABS program'
_exptl_crystal_colour colorless
_exptl_crystal_density_diffrn 1.319
_exptl_crystal_density_method 'not measured'
_exptl_crystal_description block
_exptl_crystal_F_000 1256
_exptl_crystal_size_max 0.28
_exptl_crystal_size_mid 0.12
_exptl_crystal_size_min 0.08
_refine_diff_density_max 0.176
_refine_diff_density_min -0.168
_refine_diff_density_rms 0.037
_refine_ls_extinction_method none
_refine_ls_goodness_of_fit_ref 1.003
_refine_ls_hydrogen_treatment mixed
_refine_ls_matrix_type full
_refine_ls_number_parameters 208
_refine_ls_number_reflns 2647
_refine_ls_number_restraints 0
_refine_ls_restrained_S_all 1.003
_refine_ls_R_factor_all 0.1144
_refine_ls_R_factor_gt 0.0582
_refine_ls_shift/su_max 0.000
_refine_ls_shift/su_mean 0.000
_refine_ls_structure_factor_coef Fsqd
_refine_ls_weighting_details 'calc w=1/[\s^2^(Fo^2^)+(0.0456P)^2^+0.2407P] where P=(Fo^2^+2Fc^2^)/3'
_refine_ls_weighting_scheme calc
_refine_ls_wR_factor_gt 0.1060
_refine_ls_wR_factor_ref 0.1250
_reflns_number_gt 1525
_reflns_number_total 2647
_reflns_threshold_expression >2sigma(I)
_cod_data_source_file cg800089v-file001.cif
_cod_data_source_block an585
_cod_depositor_comments
;
The following automatic conversions were performed:

'_symmetry_cell_setting' value 'Orthorhombic' changed to
'orthorhombic' according to
/home/saulius/struct/CIF-dictionaries/cif_core.dic dictionary named
'cif_core.dic' version 2.4.1 from 2010-06-29.

Automatic conversion script
Id: cif_fix_values 1715 2011-07-08 13:25:40Z adriana 
;
_cod_original_cell_volume 3004.5(10)
_cod_original_sg_symbol_H-M 'Pbca '
_cod_database_code 4503584

loop_
_symmetry_equiv_pos_as_xyz
'x, y, z'
'-x+1/2, -y, z+1/2'
'-x, y+1/2, -z+1/2'
'x+1/2, -y+1/2, -z'
'-x, -y, -z'
'x-1/2, y, -z-1/2'
'x, -y-1/2, z-1/2'
'-x-1/2, y-1/2, z'

loop_
_atom_site_label
_atom_site_type_symbol
_atom_site_fract_x
_atom_site_fract_y
_atom_site_fract_z
_atom_site_U_iso_or_equiv
_atom_site_adp_type
_atom_site_occupancy
_atom_site_symmetry_multiplicity
_atom_site_calc_flag
_atom_site_refinement_flags
O2 O 0.16121(15) 1.1017(3) 0.30761(9) 0.0576(6) Uani 1 1 d .
C7 C 0.15106(17) 0.7049(3) 0.50686(11) 0.0361(7) Uani 1 1 d .
H1 H 0.2046 0.6445 0.5008 0.043 Uiso 1 1 calc R
C4 C 0.15901(18) 0.7676(3) 0.57055(11) 0.0362(7) Uani 1 1 d .
C11 C 0.15583(19) 1.0111(3) 0.35783(12) 0.0418(7) Uani 1 1 d .
O1 O 0.17895(19) 0.9403(3) 0.74449(10) 0.0664(7) Uani 1 1 d .
C9 C 0.15684(19) 0.7665(3) 0.39689(12) 0.0470(8) Uani 1 1 d .
H4 H 0.1590 0.6655 0.3900 0.056 Uiso 1 1 calc R
C8 C 0.15135(17) 0.8177(3) 0.45582(11) 0.0364(7) Uani 1 1 d .
C10 C 0.15912(19) 0.8615(3) 0.34822(13) 0.0496(8) Uani 1 1 d .
H6 H 0.1629 0.8246 0.3091 0.059 Uiso 1 1 calc R
C13 C 0.14721(18) 0.9683(3) 0.46392(12) 0.0420(7) Uani 1 1 d .
H7 H 0.1427 1.0059 0.5029 0.050 Uiso 1 1 calc R
C2 C 0.1005(2) 0.9126(3) 0.65364(12) 0.0461(8) Uani 1 1 d .
H8 H 0.0556 0.9724 0.6693 0.055 Uiso 1 1 calc R
C12 C 0.14963(18) 1.0651(3) 0.41536(12) 0.0430(7) Uani 1 1 d .
H9 H 0.1470 1.1662 0.4219 0.052 Uiso 1 1 calc R
C14 C 0.07231(17) 0.5995(3) 0.50213(11) 0.0335(6) Uani 1 1 d .
C16 C -0.01320(19) 0.6464(3) 0.48799(12) 0.0424(7) Uani 1 1 d .
H11 H -0.0232 0.7455 0.4797 0.051 Uiso 1 1 calc R
C3 C 0.09257(19) 0.8555(3) 0.59570(11) 0.0429(7) Uani 1 1 d .
H12 H 0.0416 0.8764 0.5732 0.051 Uiso 1 1 calc R
C5 C 0.23250(19) 0.7360(3) 0.60639(12) 0.0444(7) Uani 1 1 d .
H13 H 0.2778 0.6767 0.5910 0.053 Uiso 1 1 calc R
C1 C 0.1744(2) 0.8808(3) 0.68780(12) 0.0454(8) Uani 1 1 d .
C6 C 0.2402(2) 0.7908(3) 0.66473(12) 0.0498(8) Uani 1 1 d .
H15 H 0.2898 0.7669 0.6882 0.060 Uiso 1 1 calc R
C15 C 0.08378(18) 0.4510(3) 0.51397(12) 0.0411(7) Uani 1 1 d .
H16 H 0.1405 0.4162 0.5235 0.049 Uiso 1 1 calc R
N1 N 0.5283(2) 0.0972(3) 0.69128(13) 0.0604(8) Uani 1 1 d .
O4 O 0.51838(18) 0.1650(3) 0.73778(12) 0.0870(9) Uani 1 1 d .
O3 O 0.58700(18) 0.1233(2) 0.65481(11) 0.0789(8) Uani 1 1 d .
C17 C 0.4659(3) -0.0228(4) 0.67805(16) 0.0879(13) Uani 1 1 d .
H17A H 0.4335 -0.0480 0.7140 0.132 Uiso 1 1 calc R
H17B H 0.4985 -0.1072 0.6641 0.132 Uiso 1 1 calc R
H17C H 0.4246 0.0083 0.6473 0.132 Uiso 1 1 calc R
H1A H 0.144(3) 1.190(4) 0.3188(16) 0.103(16) Uiso 1 1 d .
H2A H 0.227(3) 0.922(4) 0.7617(16) 0.098(16) Uiso 1 1 d .

loop_
_atom_site_aniso_label
_atom_site_aniso_U_11
_atom_site_aniso_U_22
_atom_site_aniso_U_33
_atom_site_aniso_U_23
_atom_site_aniso_U_13
_atom_site_aniso_U_12
O2 0.0706(16) 0.0594(16) 0.0429(13) 0.0116(12) 0.0074(11) 0.0081(13)
C7 0.0322(17) 0.0411(16) 0.0348(16) -0.0017(13) -0.0004(13) 0.0006(13)
C4 0.0332(17) 0.0385(17) 0.0369(16) 0.0013(13) -0.0006(14) -0.0066(14)
C11 0.0377(18) 0.050(2) 0.0374(17) 0.0064(15) 0.0023(14) 0.0027(14)
O1 0.074(2) 0.0842(17) 0.0405(14) -0.0143(12) -0.0107(13) 0.0056(14)
C9 0.059(2) 0.0393(17) 0.0422(18) -0.0033(14) 0.0007(15) 0.0023(15)
C8 0.0326(17) 0.0392(17) 0.0374(17) -0.0024(13) 0.0000(13) -0.0033(14)
C10 0.057(2) 0.056(2) 0.0357(17) -0.0050(15) -0.0006(15) 0.0047(17)
C13 0.0425(19) 0.0495(19) 0.0338(16) -0.0055(14) 0.0029(14) -0.0046(15)
C2 0.046(2) 0.0568(19) 0.0356(16) -0.0060(14) 0.0030(14) 0.0048(15)
C12 0.0467(19) 0.0399(17) 0.0425(18) 0.0005(14) 0.0042(15) -0.0017(14)
C14 0.0327(17) 0.0395(17) 0.0285(14) -0.0013(12) -0.0007(12) 0.0002(13)
C16 0.048(2) 0.0309(16) 0.0488(18) 0.0015(13) -0.0056(15) 0.0020(14)
C3 0.0352(18) 0.0565(19) 0.0370(17) 0.0048(14) -0.0038(13) 0.0009(15)
C5 0.0424(19) 0.0491(18) 0.0417(17) -0.0019(14) -0.0035(15) 0.0053(15)
C1 0.052(2) 0.0513(19) 0.0327(16) -0.0001(15) -0.0031(15) -0.0075(16)
C6 0.049(2) 0.059(2) 0.0416(18) 0.0006(15) -0.0127(16) -0.0017(16)
C15 0.0332(17) 0.0429(18) 0.0471(17) 0.0004(14) -0.0058(14) 0.0041(14)
N1 0.076(2) 0.0563(19) 0.0486(17) 0.0082(16) -0.0032(16) 0.0025(17)
O4 0.120(2) 0.0711(16) 0.0699(18) -0.0134(14) 0.0072(16) 0.0041(15)
O3 0.092(2) 0.0766(17) 0.0686(16) 0.0197(13) 0.0164(15) -0.0085(14)
C17 0.105(3) 0.084(3) 0.074(3) -0.002(2) 0.000(2) -0.029(2)

loop_
_atom_type_symbol
_atom_type_description
_atom_type_scat_dispersion_real
_atom_type_scat_dispersion_imag
_atom_type_scat_source
C C 0.0033 0.0016 'International Tables Vol C Tables 4.2.6.8 and 6.1.1.4'
H H 0.0000 0.0000 'International Tables Vol C Tables 4.2.6.8 and 6.1.1.4'
N N 0.0061 0.0033 'International Tables Vol C Tables 4.2.6.8 and 6.1.1.4'
O O 0.0106 0.0060 'International Tables Vol C Tables 4.2.6.8 and 6.1.1.4'

loop_
_geom_angle_atom_site_label_1
_geom_angle_atom_site_label_2
_geom_angle_atom_site_label_3
_geom_angle
_geom_angle_site_symmetry_1
C14 C7 C4 111.0(2) .
C14 C7 C8 111.9(2) .
C4 C7 C8 115.7(2) .
C5 C4 C3 117.2(2) .
C5 C4 C7 120.9(2) .
C3 C4 C7 121.9(2) .
C12 C11 C10 120.0(3) .
C12 C11 O2 122.6(3) .
C10 C11 O2 117.4(3) .
C10 C9 C8 121.7(3) .
C13 C8 C9 117.2(2) .
C13 C8 C7 124.7(2) .
C9 C8 C7 118.1(2) .
C11 C10 C9 119.7(3) .
C8 C13 C12 121.7(3) .
C1 C2 C3 120.0(3) .
C11 C12 C13 119.7(3) .
C15 C14 C16 117.2(2) .
C15 C14 C7 120.2(2) .
C16 C14 C7 122.5(2) .
C15 C16 C14 121.1(2) 5_566
C2 C3 C4 121.5(3) .
C4 C5 C6 121.6(3) .
O1 C1 C2 117.6(3) .
O1 C1 C6 122.6(3) .
C2 C1 C6 119.8(3) .
C1 C6 C5 119.8(3) .
C16 C15 C14 121.6(2) 5_566
O4 N1 O3 123.8(3) .
O4 N1 C17 118.0(3) .
O3 N1 C17 118.2(3) .

loop_
_geom_bond_atom_site_label_1
_geom_bond_atom_site_label_2
_geom_bond_distance
_geom_bond_site_symmetry_2
O2 C11 1.385(3) .
C7 C14 1.521(3) .
C7 C4 1.525(3) .
C7 C8 1.525(3) .
C4 C5 1.386(3) .
C4 C3 1.391(4) .
C11 C12 1.367(4) .
C11 C10 1.375(4) .
O1 C1 1.367(3) .
C9 C10 1.380(4) .
C9 C8 1.387(3) .
C8 C13 1.379(3) .
C13 C12 1.389(3) .
C2 C1 1.370(4) .
C2 C3 1.388(3) .
C14 C15 1.383(3) .
C14 C16 1.384(3) .
C16 C15 1.378(4) 5_566
C5 C6 1.389(3) .
C1 C6 1.377(4) .
C15 C16 1.378(4) 5_566
N1 O4 1.208(3) .
N1 O3 1.215(3) .
N1 C17 1.465(4) .
